data_7015415
loop_
_publ_author_name
'Hardwick, Helen C.'
'Royal, Drew S.'
'Helliwell, Madeleine'
'Pope, Simon J. A.'
'Ashton, Lorna'
'Goodacre, Roy'
'Sharrad, Clint A.'

_publ_section_title
;
 Structural, spectroscopic and redox properties of uranyl complexes
 with a maleonitrile containing ligand.
;
_journal_issue 22
_journal_name_full 'Dalton transactions (Cambridge, England : 2003)'
_journal_page_first 5939
_journal_page_last 5952
_journal_paper_doi 10.1039/c0dt01580f
_journal_volume 40
_journal_year 2011
_chemical_formula_sum 'C27 H32 Cl2 N6 O2'
_chemical_formula_weight 543.49
_chemical_name_systematic salmnt(Et2N)2).DCM
_space_group_IT_number 14
_symmetry_cell_setting monoclinic
_symmetry_space_group_name_Hall '-P 2yn'
_symmetry_space_group_name_H-M 'P 1 21/n 1'
_atom_sites_solution_hydrogens geom
_atom_sites_solution_primary direct
_atom_sites_solution_secondary difmap
_audit_creation_date 2009-03-02T17:23:33-00:00
_audit_creation_method 'WinGX routine CIF_UPDATE'
_cell_angle_alpha 90.000(5)
_cell_angle_beta 96.106(5)
_cell_angle_gamma 90.000(5)
_cell_formula_units_Z 4
_cell_length_a 14.622(5)
_cell_length_b 8.457(5)
_cell_length_c 22.219(5)
_cell_measurement_reflns_used 1060
_cell_measurement_temperature 100(2)
_cell_measurement_theta_max 22.26
_cell_measurement_theta_min 2.80
_cell_volume 2732(2)
_computing_cell_refinement 'Bruker SMART'
_computing_data_collection 'Bruker SMART'
_computing_data_reduction 'Bruker SAINT'
_computing_molecular_graphics 'ORTEP-3 for Windows (Farrugia, 1997)'
_computing_publication_material 'WinGX publication routines (Farrugia, 1999)'
_computing_structure_refinement 'SHELXL-97 (Sheldrick, 1997)'
_computing_structure_solution 'SIR-92 (Altomare, 1992)'
_diffrn_ambient_temperature 100(2)
_diffrn_measured_fraction_theta_full 0.998
_diffrn_measured_fraction_theta_max 0.998
_diffrn_measurement_device_type 'CCD area detector'
_diffrn_measurement_method 'phi and omega scans'
_diffrn_radiation_monochromator graphite
_diffrn_radiation_source 'fine-focus sealed tube'
_diffrn_radiation_type MoK\a
_diffrn_radiation_wavelength 0.71073
_diffrn_reflns_av_R_equivalents 0.19
_diffrn_reflns_av_unetI/netI 0.2022
_diffrn_reflns_limit_h_max 17
_diffrn_reflns_limit_h_min -17
_diffrn_reflns_limit_k_max 10
_diffrn_reflns_limit_k_min -10
_diffrn_reflns_limit_l_max 26
_diffrn_reflns_limit_l_min -26
_diffrn_reflns_number 19354
_diffrn_reflns_theta_full 25.35
_diffrn_reflns_theta_max 25.35
_diffrn_reflns_theta_min 1.59
_exptl_absorpt_coefficient_mu 0.274
_exptl_absorpt_correction_type none
_exptl_crystal_colour 'dark red'
_exptl_crystal_density_diffrn 1.321
_exptl_crystal_density_method 'not measured'
_exptl_crystal_description rod
_exptl_crystal_F_000 1144
_exptl_crystal_size_max 0.35
_exptl_crystal_size_mid 0.05
_exptl_crystal_size_min 0.05
_refine_diff_density_max 1.35
_refine_diff_density_min -0.848
_refine_diff_density_rms 0.1
_refine_ls_extinction_method none
_refine_ls_goodness_of_fit_ref 0.878
_refine_ls_hydrogen_treatment constr
_refine_ls_matrix_type full
_refine_ls_number_parameters 332
_refine_ls_number_reflns 5001
_refine_ls_number_restraints 0
_refine_ls_restrained_S_all 0.878
_refine_ls_R_factor_all 0.184
_refine_ls_R_factor_gt 0.0822
_refine_ls_shift/su_max 0
_refine_ls_shift/su_mean 0
_refine_ls_structure_factor_coef Fsqd
_refine_ls_weighting_details 'calc w=1/[\s^2^(Fo^2^)+(0.1104P)^2^+0.0000P] where P=(Fo^2^+2Fc^2^)/3'
_refine_ls_weighting_scheme calc
_refine_ls_wR_factor_gt 0.191
_refine_ls_wR_factor_ref 0.242
_reflns_number_gt 2125
_reflns_number_total 5001
_reflns_threshold_expression >2sigma(I)
_cod_data_source_file c0dt01580f.txt
_cod_data_source_block bcas021p21n
_cod_depositor_comments
;
The following automatic conversions were performed:
'_symmetry_cell_setting' value 'Monoclinic' changed to 'monoclinic'
according to '/home/saulius/struct/CIF-dictionaries/cif_core.dic'
dictionary named 'cif_core.dic' version 2.4.1 from 2010-06-29.

Automatic conversion script
Id: cif_fix_enum 1555 2011-01-17 13:19:09Z saulius 
;
_cod_original_sg_symbol_H-M 'P2(1)/n '
_cod_database_code 7015415

loop_
_symmetry_equiv_pos_as_xyz
'x, y, z'
'-x+1/2, y+1/2, -z+1/2'
'-x, -y, -z'
'x-1/2, -y-1/2, z-1/2'

loop_
_atom_site_label
_atom_site_type_symbol
_atom_site_fract_x
_atom_site_fract_y
_atom_site_fract_z
_atom_site_U_iso_or_equiv
_atom_site_adp_type
_atom_site_occupancy
_atom_site_symmetry_multiplicity
_atom_site_calc_flag
_atom_site_refinement_flags
_atom_site_disorder_assembly
_atom_site_disorder_group
C27A C 0.9629(8) 0.1398(14) 1.1398(5) 0.045(4) Uiso 0.806(4) 1 d P A 1
H27A H 1.0032 0.1597 1.1766 0.054 Uiso 0.806(4) 1 calc PR A 1
H27B H 0.9239 0.0508 1.1473 0.054 Uiso 0.806(4) 1 calc PR A 1
Cl1A Cl 0.89385(14) 0.3071(2) 1.12265(10) 0.0401(7) Uiso 0.806(4) 1 d P A 1
Cl2A Cl 1.02908(18) 0.0912(3) 1.08215(12) 0.0664(9) Uiso 0.806(4) 1 d P A 1
C27B C 0.964(3) 0.150(5) 1.157(2) 0.029(12) Uiso 0.194(4) 1 d P A 2
H27C H 0.9614 0.2168 1.1923 0.035 Uiso 0.194(4) 1 calc PR A 2
H27D H 0.9248 0.0593 1.1602 0.035 Uiso 0.194(4) 1 calc PR A 2
Cl1B Cl 1.0760(9) 0.0915(16) 1.1511(6) 0.090(5) Uiso 0.194(4) 1 d P A 2
Cl2B Cl 0.9317(10) 0.2553(16) 1.0911(7) 0.092(5) Uiso 0.194(4) 1 d P A 2
O2 O 0.6425(2) 0.0330(5) 1.10030(16) 0.0277(10) Uani 1 1 d . . .
H2 H 0.6297 0.0498 1.064 0.042 Uiso 1 1 calc R . .
O1 O 0.4755(2) 0.2628(4) 1.07465(16) 0.0250(9) Uani 1 1 d . . .
H1 H 0.5037 0.2315 1.047 0.038 Uiso 1 1 calc R . .
N5 N 0.6596(3) 0.0151(5) 0.98619(19) 0.0195(11) Uani 1 1 d . . .
N2 N 0.5125(3) 0.2252(5) 0.96050(19) 0.0192(10) Uani 1 1 d . . .
C7 C 0.4106(3) 0.3677(6) 1.0527(2) 0.0190(12) Uani 1 1 d . . .
C9 C 0.3313(3) 0.5197(6) 0.9721(2) 0.0206(13) Uani 1 1 d . . .
H9 H 0.323 0.5498 0.9316 0.025 Uiso 1 1 calc R . .
N1 N 0.2344(3) 0.6160(5) 1.1125(2) 0.0268(12) Uani 1 1 d . . .
N6 N 0.8526(3) -0.2508(6) 1.2384(2) 0.0310(13) Uani 1 1 d . . .
C16 C 0.7289(3) -0.0810(6) 0.9988(2) 0.0200(13) Uani 1 1 d . . .
H16 H 0.7592 -0.1221 0.9675 0.024 Uiso 1 1 calc R . .
C17 C 0.7589(3) -0.1238(6) 1.0595(2) 0.0173(12) Uani 1 1 d . . .
C22 C 0.8333(4) -0.2275(6) 1.0731(2) 0.0230(13) Uani 1 1 d . . .
H22 H 0.8626 -0.2685 1.0414 0.028 Uiso 1 1 calc R . .
C6 C 0.3555(3) 0.4350(6) 1.0924(2) 0.0215(13) Uani 1 1 d . . .
H6 H 0.3636 0.4057 1.133 0.026 Uiso 1 1 calc R . .
C14 C 0.6301(4) 0.0580(6) 0.9271(2) 0.0196(13) Uani 1 1 d . . .
C12 C 0.5580(4) 0.1609(6) 0.9156(2) 0.0178(12) Uani 1 1 d . . .
C18 C 0.7158(4) -0.0654(6) 1.1085(2) 0.0227(13) Uani 1 1 d . . .
C11 C 0.4496(4) 0.3331(6) 0.9468(2) 0.0209(13) Uani 1 1 d . . .
H11 H 0.4381 0.364 0.9065 0.025 Uiso 1 1 calc R . .
C20 C 0.8209(4) -0.2100(7) 1.1800(2) 0.0233(13) Uani 1 1 d . . .
C8 C 0.3982(3) 0.4054(6) 0.9898(2) 0.0177(12) Uani 1 1 d . . .
C10 C 0.2782(4) 0.5886(6) 1.0111(2) 0.0203(13) Uani 1 1 d . . .
H10 H 0.235 0.6643 0.997 0.024 Uiso 1 1 calc R . .
C13 C 0.5326(4) 0.2029(7) 0.8519(3) 0.0242(13) Uani 1 1 d . . .
C4 C 0.1549(4) 0.7135(7) 1.0899(3) 0.0337(15) Uani 1 1 d . . .
H4A H 0.1747 0.7923 1.0623 0.04 Uiso 1 1 calc R . .
H4B H 0.1328 0.769 1.1237 0.04 Uiso 1 1 calc R . .
C21 C 0.8644(4) -0.2705(6) 1.1306(2) 0.0234(13) Uani 1 1 d . . .
H21 H 0.914 -0.3392 1.1375 0.028 Uiso 1 1 calc R . .
C15 C 0.6763(4) -0.0023(7) 0.8780(3) 0.0263(14) Uani 1 1 d . . .
C23 C 0.9374(4) -0.3401(8) 1.2535(3) 0.0392(17) Uani 1 1 d . . .
H23A H 0.9378 -0.4296 1.2262 0.047 Uiso 1 1 calc R . .
H23B H 0.9378 -0.3814 1.2942 0.047 Uiso 1 1 calc R . .
C19 C 0.7465(4) -0.1083(7) 1.1673(2) 0.0283(14) Uani 1 1 d . . .
H19 H 0.7168 -0.0684 1.199 0.034 Uiso 1 1 calc R . .
C5 C 0.2880(4) 0.5460(6) 1.0733(2) 0.0213(13) Uani 1 1 d . . .
C2 C 0.2424(4) 0.5723(8) 1.1771(3) 0.0376(16) Uani 1 1 d . . .
H2A H 0.2232 0.6615 1.2001 0.045 Uiso 1 1 calc R . .
H2B H 0.3065 0.5514 1.1906 0.045 Uiso 1 1 calc R . .
C3 C 0.0760(4) 0.6189(8) 1.0575(3) 0.0446(18) Uani 1 1 d . . .
H3A H 0.0262 0.689 1.0442 0.067 Uiso 1 1 calc R . .
H3B H 0.0553 0.5417 1.0846 0.067 Uiso 1 1 calc R . .
H3C H 0.0967 0.5664 1.0231 0.067 Uiso 1 1 calc R . .
C24 C 1.0248(4) -0.2431(8) 1.2496(3) 0.0446(19) Uani 1 1 d . . .
H24A H 1.0777 -0.3091 1.2595 0.067 Uiso 1 1 calc R . .
H24B H 1.0262 -0.1565 1.2776 0.067 Uiso 1 1 calc R . .
H24C H 1.0254 -0.2028 1.2092 0.067 Uiso 1 1 calc R . .
C25 C 0.8089(5) -0.1816(8) 1.2884(3) 0.0475(19) Uani 1 1 d . . .
H25A H 0.7426 -0.1839 1.2789 0.057 Uiso 1 1 calc R . .
H25B H 0.8245 -0.2435 1.3248 0.057 Uiso 1 1 calc R . .
C26 C 0.8388(4) -0.0215(9) 1.2988(3) 0.052(2) Uani 1 1 d . . .
H26C H 0.81 0.0219 1.332 0.078 Uiso 1 1 calc R . .
H26A H 0.8221 0.0402 1.263 0.078 Uiso 1 1 calc R . .
H26B H 0.9044 -0.0194 1.3083 0.078 Uiso 1 1 calc R . .
C1 C 0.1861(5) 0.4295(8) 1.1908(3) 0.052(2) Uani 1 1 d . . .
H1A H 0.194 0.409 1.2335 0.077 Uiso 1 1 calc R . .
H1B H 0.2063 0.3394 1.1695 0.077 Uiso 1 1 calc R . .
H1C H 0.1224 0.4494 1.178 0.077 Uiso 1 1 calc R . .
N4 N 0.7173(4) -0.0524(6) 0.8412(2) 0.0391(14) Uani 1 1 d . . .
N3 N 0.5107(3) 0.2362(6) 0.8025(2) 0.0377(14) Uani 1 1 d . . .

loop_
_atom_site_aniso_label
_atom_site_aniso_U_11
_atom_site_aniso_U_22
_atom_site_aniso_U_33
_atom_site_aniso_U_23
_atom_site_aniso_U_13
_atom_site_aniso_U_12
O2 0.020(2) 0.044(3) 0.019(2) -0.0060(18) -0.0003(17) 0.0104(19)
O1 0.026(2) 0.033(2) 0.016(2) 0.0018(17) 0.0055(17) 0.0077(19)
N5 0.020(2) 0.020(3) 0.019(3) -0.001(2) 0.003(2) -0.003(2)
N2 0.016(2) 0.024(3) 0.018(2) 0.001(2) 0.0012(19) -0.001(2)
C7 0.016(3) 0.017(3) 0.023(3) 0.001(2) -0.005(2) 0.000(2)
C9 0.019(3) 0.025(3) 0.018(3) -0.002(2) -0.001(2) 0.000(3)
N1 0.028(3) 0.027(3) 0.027(3) -0.002(2) 0.009(2) 0.006(2)
N6 0.021(3) 0.052(3) 0.020(3) 0.009(2) 0.006(2) 0.011(2)
C16 0.017(3) 0.023(3) 0.021(3) -0.006(3) 0.005(2) -0.005(3)
C17 0.013(3) 0.024(3) 0.015(3) -0.002(2) -0.001(2) 0.000(2)
C22 0.018(3) 0.028(3) 0.024(3) -0.008(3) 0.010(2) 0.001(3)
C6 0.021(3) 0.027(3) 0.016(3) -0.003(2) 0.001(2) -0.002(3)
C14 0.024(3) 0.019(3) 0.015(3) -0.003(2) 0.000(2) -0.002(3)
C12 0.021(3) 0.020(3) 0.013(3) -0.005(2) 0.004(2) -0.001(2)
C18 0.019(3) 0.023(3) 0.026(3) -0.001(3) 0.001(3) 0.000(3)
C11 0.021(3) 0.026(3) 0.016(3) -0.002(2) 0.001(2) -0.008(3)
C20 0.018(3) 0.028(3) 0.023(3) 0.004(3) 0.001(2) 0.001(3)
C8 0.013(3) 0.022(3) 0.018(3) 0.000(2) 0.001(2) -0.002(2)
C10 0.017(3) 0.021(3) 0.023(3) 0.000(2) 0.001(2) 0.001(2)
C13 0.022(3) 0.027(3) 0.024(3) -0.004(3) 0.004(3) 0.006(3)
C4 0.031(3) 0.037(4) 0.035(4) -0.004(3) 0.012(3) 0.011(3)
C21 0.020(3) 0.024(3) 0.027(3) -0.001(3) 0.002(3) 0.005(2)
C15 0.028(3) 0.029(4) 0.022(3) -0.005(3) 0.001(3) 0.005(3)
C23 0.032(4) 0.056(5) 0.029(4) 0.015(3) 0.000(3) 0.019(3)
C19 0.029(3) 0.045(4) 0.011(3) -0.004(3) 0.005(3) 0.006(3)
C5 0.019(3) 0.020(3) 0.025(3) -0.005(2) 0.000(2) 0.002(3)
C2 0.043(4) 0.046(4) 0.026(3) -0.004(3) 0.011(3) 0.016(3)
C3 0.018(3) 0.059(5) 0.058(5) 0.009(4) 0.008(3) 0.004(3)
C24 0.022(3) 0.077(5) 0.035(4) -0.002(4) 0.003(3) 0.012(3)
C25 0.055(5) 0.056(5) 0.030(4) 0.010(4) -0.003(3) 0.014(4)
C26 0.041(4) 0.082(6) 0.033(4) -0.004(4) 0.008(3) 0.011(4)
C1 0.078(5) 0.043(5) 0.038(4) 0.010(3) 0.027(4) 0.013(4)
N4 0.044(3) 0.050(4) 0.023(3) -0.005(3) 0.004(3) 0.021(3)
N3 0.039(3) 0.050(4) 0.023(3) -0.004(3) 0.000(2) 0.012(3)

loop_
_atom_type_symbol
_atom_type_description
_atom_type_scat_dispersion_real
_atom_type_scat_dispersion_imag
_atom_type_scat_source
C C 0.0033 0.0016 'International Tables Vol C Tables 4.2.6.8 and 6.1.1.4'
H H 0 0 'International Tables Vol C Tables 4.2.6.8 and 6.1.1.4'
N N 0.0061 0.0033 'International Tables Vol C Tables 4.2.6.8 and 6.1.1.4'
O O 0.0106 0.006 'International Tables Vol C Tables 4.2.6.8 and 6.1.1.4'
Cl Cl 0.1484 0.1585 'International Tables Vol C Tables 4.2.6.8 and 6.1.1.4'

loop_
_geom_angle_atom_site_label_1
_geom_angle_atom_site_label_2
_geom_angle_atom_site_label_3
_geom_angle
_geom_angle_site_symmetry_1
_geom_angle_site_symmetry_3
_geom_angle_publ_flag
Cl2A C27A Cl1A 112.5(7) . . ?
Cl2A C27A H27A 109.1 . . ?
Cl1A C27A H27A 109.1 . . ?
Cl2A C27A H27B 109.1 . . ?
Cl1A C27A H27B 109.1 . . ?
H27A C27A H27B 107.8 . . ?
Cl1B C27B Cl2B 105(2) . . ?
Cl1B C27B H27C 110.7 . . ?
Cl2B C27B H27C 110.7 . . ?
Cl1B C27B H27D 110.7 . . ?
Cl2B C27B H27D 110.7 . . ?
H27C C27B H27D 108.8 . . ?
C18 O2 H2 109.5 . . ?
C7 O1 H1 109.5 . . ?
C16 N5 C14 121.5(5) . . ?
C11 N2 C12 119.4(5) . . ?
O1 C7 C6 118.4(5) . . ?
O1 C7 C8 120.7(5) . . ?
C6 C7 C8 120.8(5) . . ?
C10 C9 C8 123.2(5) . . ?
C10 C9 H9 118.4 . . ?
C8 C9 H9 118.4 . . ?
C5 N1 C4 120.7(5) . . ?
C5 N1 C2 121.4(5) . . ?
C4 N1 C2 116.8(5) . . ?
C20 N6 C23 122.6(5) . . ?
C20 N6 C25 119.1(5) . . ?
C23 N6 C25 117.5(5) . . ?
N5 C16 C17 121.1(5) . . ?
N5 C16 H16 119.5 . . ?
C17 C16 H16 119.5 . . ?
C18 C17 C22 117.1(5) . . ?
C18 C17 C16 121.8(5) . . ?
C22 C17 C16 121.1(5) . . ?
C21 C22 C17 122.9(5) . . ?
C21 C22 H22 118.6 . . ?
C17 C22 H22 118.6 . . ?
C7 C6 C5 121.7(5) . . ?
C7 C6 H6 119.1 . . ?
C5 C6 H6 119.1 . . ?
C12 C14 N5 119.9(5) . . ?
C12 C14 C15 119.9(5) . . ?
N5 C14 C15 120.1(5) . . ?
N2 C12 C14 122.7(5) . . ?
N2 C12 C13 120.9(5) . . ?
C14 C12 C13 116.4(5) . . ?
O2 C18 C19 117.5(5) . . ?
O2 C18 C17 121.8(5) . . ?
C19 C18 C17 120.7(5) . . ?
N2 C11 C8 123.6(5) . . ?
N2 C11 H11 118.2 . . ?
C8 C11 H11 118.2 . . ?
N6 C20 C19 121.6(5) . . ?
N6 C20 C21 120.4(5) . . ?
C19 C20 C21 118.0(5) . . ?
C9 C8 C11 120.9(5) . . ?
C9 C8 C7 116.2(5) . . ?
C11 C8 C7 122.9(5) . . ?
C9 C10 C5 120.6(5) . . ?
C9 C10 H10 119.7 . . ?
C5 C10 H10 119.7 . . ?
N3 C13 C12 178.4(6) . . ?
N1 C4 C3 113.6(5) . . ?
N1 C4 H4A 108.9 . . ?
C3 C4 H4A 108.9 . . ?
N1 C4 H4B 108.9 . . ?
C3 C4 H4B 108.9 . . ?
H4A C4 H4B 107.7 . . ?
C22 C21 C20 119.8(5) . . ?
C22 C21 H21 120.1 . . ?
C20 C21 H21 120.1 . . ?
N4 C15 C14 176.2(6) . . ?
N6 C23 C24 113.8(5) . . ?
N6 C23 H23A 108.8 . . ?
C24 C23 H23A 108.8 . . ?
N6 C23 H23B 108.8 . . ?
C24 C23 H23B 108.8 . . ?
H23A C23 H23B 107.7 . . ?
C18 C19 C20 121.4(5) . . ?
C18 C19 H19 119.3 . . ?
C20 C19 H19 119.3 . . ?
N1 C5 C6 122.2(5) . . ?
N1 C5 C10 120.4(5) . . ?
C6 C5 C10 117.4(5) . . ?
N1 C2 C1 114.1(5) . . ?
N1 C2 H2A 108.7 . . ?
C1 C2 H2A 108.7 . . ?
N1 C2 H2B 108.7 . . ?
C1 C2 H2B 108.7 . . ?
H2A C2 H2B 107.6 . . ?
C4 C3 H3A 109.5 . . ?
C4 C3 H3B 109.5 . . ?
H3A C3 H3B 109.5 . . ?
C4 C3 H3C 109.5 . . ?
H3A C3 H3C 109.5 . . ?
H3B C3 H3C 109.5 . . ?
C23 C24 H24A 109.5 . . ?
C23 C24 H24B 109.5 . . ?
H24A C24 H24B 109.5 . . ?
C23 C24 H24C 109.5 . . ?
H24A C24 H24C 109.5 . . ?
H24B C24 H24C 109.5 . . ?
C26 C25 N6 110.5(6) . . ?
C26 C25 H25A 109.6 . . ?
N6 C25 H25A 109.6 . . ?
C26 C25 H25B 109.6 . . ?
N6 C25 H25B 109.6 . . ?
H25A C25 H25B 108.1 . . ?
C25 C26 H26C 109.5 . . ?
C25 C26 H26A 109.5 . . ?
H26C C26 H26A 109.5 . . ?
C25 C26 H26B 109.5 . . ?
H26C C26 H26B 109.5 . . ?
H26A C26 H26B 109.5 . . ?
C2 C1 H1A 109.5 . . ?
C2 C1 H1B 109.5 . . ?
H1A C1 H1B 109.5 . . ?
C2 C1 H1C 109.5 . . ?
H1A C1 H1C 109.5 . . ?
H1B C1 H1C 109.5 . . ?

loop_
_geom_bond_atom_site_label_1
_geom_bond_atom_site_label_2
_geom_bond_distance
_geom_bond_site_symmetry_2
_geom_bond_publ_flag
C27A Cl2A 1.735(12) . ?
C27A Cl1A 1.756(12) . ?
C27A H27A 0.97 . ?
C27A H27B 0.97 . ?
C27B Cl1B 1.72(4) . ?
C27B Cl2B 1.74(4) . ?
C27B H27C 0.97 . ?
C27B H27D 0.97 . ?
O2 C18 1.353(6) . ?
O2 H2 0.82 . ?
O1 C7 1.351(6) . ?
O1 H1 0.82 . ?
N5 C16 1.306(6) . ?
N5 C14 1.386(6) . ?
N2 C11 1.308(7) . ?
N2 C12 1.370(6) . ?
C7 C6 1.378(7) . ?
C7 C8 1.428(7) . ?
C9 C10 1.356(7) . ?
C9 C8 1.401(7) . ?
C9 H9 0.93 . ?
N1 C5 1.367(7) . ?
N1 C4 1.469(7) . ?
N1 C2 1.474(7) . ?
N6 C20 1.374(7) . ?
N6 C23 1.460(7) . ?
N6 C25 1.461(8) . ?
C16 C17 1.421(7) . ?
C16 H16 0.93 . ?
C17 C18 1.404(7) . ?
C17 C22 1.405(7) . ?
C22 C21 1.358(7) . ?
C22 H22 0.93 . ?
C6 C5 1.396(7) . ?
C6 H6 0.93 . ?
C14 C12 1.370(7) . ?
C14 C15 1.436(8) . ?
C12 C13 1.468(8) . ?
C18 C19 1.385(7) . ?
C11 C8 1.416(7) . ?
C11 H11 0.93 . ?
C20 C19 1.392(7) . ?
C20 C21 1.422(7) . ?
C10 C5 1.421(7) . ?
C10 H10 0.93 . ?
C13 N3 1.146(7) . ?
C4 C3 1.521(8) . ?
C4 H4A 0.97 . ?
C4 H4B 0.97 . ?
C21 H21 0.93 . ?
C15 N4 1.147(7) . ?
C23 C24 1.529(8) . ?
C23 H23A 0.97 . ?
C23 H23B 0.97 . ?
C19 H19 0.93 . ?
C2 C1 1.510(9) . ?
C2 H2A 0.97 . ?
C2 H2B 0.97 . ?
C3 H3A 0.96 . ?
C3 H3B 0.96 . ?
C3 H3C 0.96 . ?
C24 H24A 0.96 . ?
C24 H24B 0.96 . ?
C24 H24C 0.96 . ?
C25 C26 1.434(9) . ?
C25 H25A 0.97 . ?
C25 H25B 0.97 . ?
C26 H26C 0.96 . ?
C26 H26A 0.96 . ?
C26 H26B 0.96 . ?
C1 H1A 0.96 . ?
C1 H1B 0.96 . ?
C1 H1C 0.96 . ?

loop_
_geom_hbond_atom_site_label_D
_geom_hbond_atom_site_label_H
_geom_hbond_atom_site_label_A
_geom_hbond_distance_DH
_geom_hbond_distance_HA
_geom_hbond_distance_DA
_geom_hbond_angle_DHA
_geom_hbond_site_symmetry_A
O1 H1 N2 0.82 1.94 2.668(6) 147 .
O2 H2 N5 0.82 1.85 2.579(6) 147 .

loop_
_geom_torsion_atom_site_label_1
_geom_torsion_atom_site_label_2
_geom_torsion_atom_site_label_3
_geom_torsion_atom_site_label_4
_geom_torsion
_geom_torsion_site_symmetry_1
_geom_torsion_site_symmetry_2
_geom_torsion_site_symmetry_3
_geom_torsion_site_symmetry_4
_geom_torsion_publ_flag
C14 N5 C16 C17 179.7(5) . . . . ?
N5 C16 C17 C18 0.1(8) . . . . ?
N5 C16 C17 C22 179.8(5) . . . . ?
C18 C17 C22 C21 -0.7(8) . . . . ?
C16 C17 C22 C21 179.6(5) . . . . ?
O1 C7 C6 C5 179.0(5) . . . . ?
C8 C7 C6 C5 -2.2(8) . . . . ?
C16 N5 C14 C12 -179.0(5) . . . . ?
C16 N5 C14 C15 -0.5(8) . . . . ?
C11 N2 C12 C14 174.1(5) . . . . ?
C11 N2 C12 C13 -4.5(7) . . . . ?
N5 C14 C12 N2 0.0(8) . . . . ?
C15 C14 C12 N2 -178.5(5) . . . . ?
N5 C14 C12 C13 178.6(5) . . . . ?
C15 C14 C12 C13 0.1(8) . . . . ?
C22 C17 C18 O2 -178.8(5) . . . . ?
C16 C17 C18 O2 1.0(8) . . . . ?
C22 C17 C18 C19 0.5(8) . . . . ?
C16 C17 C18 C19 -179.8(5) . . . . ?
C12 N2 C11 C8 179.3(5) . . . . ?
C23 N6 C20 C19 -171.8(6) . . . . ?
C25 N6 C20 C19 -1.9(8) . . . . ?
C23 N6 C20 C21 7.6(9) . . . . ?
C25 N6 C20 C21 177.5(6) . . . . ?
C10 C9 C8 C11 177.8(5) . . . . ?
C10 C9 C8 C7 -2.2(8) . . . . ?
N2 C11 C8 C9 -179.6(5) . . . . ?
N2 C11 C8 C7 0.4(8) . . . . ?
O1 C7 C8 C9 -177.8(5) . . . . ?
C6 C7 C8 C9 3.5(7) . . . . ?
O1 C7 C8 C11 2.2(8) . . . . ?
C6 C7 C8 C11 -176.5(5) . . . . ?
C8 C9 C10 C5 -0.3(8) . . . . ?
N2 C12 C13 N3 -3E1(2) . . . . ?
C14 C12 C13 N3 15E1(2) . . . . ?
C5 N1 C4 C3 69.4(7) . . . . ?
C2 N1 C4 C3 -98.9(6) . . . . ?
C17 C22 C21 C20 0.2(8) . . . . ?
N6 C20 C21 C22 -179.0(5) . . . . ?
C19 C20 C21 C22 0.4(8) . . . . ?
C12 C14 C15 N4 160(10) . . . . ?
N5 C14 C15 N4 -19(10) . . . . ?
C20 N6 C23 C24 74.6(8) . . . . ?
C25 N6 C23 C24 -95.5(7) . . . . ?
O2 C18 C19 C20 179.4(5) . . . . ?
C17 C18 C19 C20 0.1(9) . . . . ?
N6 C20 C19 C18 178.8(5) . . . . ?
C21 C20 C19 C18 -0.6(8) . . . . ?
C4 N1 C5 C6 -170.6(5) . . . . ?
C2 N1 C5 C6 -2.8(8) . . . . ?
C4 N1 C5 C10 11.4(8) . . . . ?
C2 N1 C5 C10 179.1(5) . . . . ?
C7 C6 C5 N1 -178.5(5) . . . . ?
C7 C6 C5 C10 -0.4(8) . . . . ?
C9 C10 C5 N1 179.9(5) . . . . ?
C9 C10 C5 C6 1.7(8) . . . . ?
C5 N1 C2 C1 -84.9(7) . . . . ?
C4 N1 C2 C1 83.3(6) . . . . ?
C20 N6 C25 C26 -76.7(7) . . . . ?
C23 N6 C25 C26 93.7(7) . . . . ?
